data_1575823
loop_
_publ_author_name
'Shum, Justin'
'Leung, Peter Kam-Keung'
'Huang, Lili'
'Lee, Lawrence Cho-Cheung'
'Yarshova, Maryana'
'Cheng, Lin'
'Pan, Yi'
'Chiang, Michael Wai-Lun'
'Yiu, Ken Shek-Man'
'Lau, Kai-Chung'
'Tang, Ben Zhong'
'Lo, Kenneth Kam-Wing'

_publ_section_title
;
 Unusual "mesoionic" N^S biscyclometallated iridium(iii) polypyridine
 complexes as photosensitisers for photodynamic therapy and type II
 immunogenic cell death inducers.
;
_journal_issue 44
_journal_name_full 'Chemical science'
_journal_page_first 20931
_journal_page_last 20941
_journal_paper_doi 10.1039/d5sc04772b
_journal_volume 16
_journal_year 2025
_chemical_formula_sum 'C39 H29 Cl4 Ir N6 S2'
_chemical_formula_weight 979.80
_space_group_crystal_system orthorhombic
_space_group_IT_number 33
_space_group_name_Hall 'P 2c -2n'
_space_group_name_H-M_alt 'P n a 21'
_atom_sites_solution_hydrogens geom
_audit_creation_method SHELXL-2016/6
_audit_update_record
;
2023-09-23 deposited with the CCDC.	2025-09-12 downloaded from the CCDC.
;
_cell_angle_alpha 90
_cell_angle_beta 90
_cell_angle_gamma 90
_cell_formula_units_Z 4
_cell_length_a 10.3899(6)
_cell_length_b 27.4979(17)
_cell_length_c 15.7602(10)
_cell_measurement_reflns_used 9155
_cell_measurement_temperature 213(2)
_cell_measurement_theta_max 74.53
_cell_measurement_theta_min 3.23
_cell_volume 4502.7(5)
_computing_cell_refinement 'Bruker Saint'
_computing_data_collection 'Bruker Apex3'
_computing_data_reduction 'Bruker Saint'
_computing_structure_refinement 'SHELXL-2016/6 (Sheldrick, 2016)'
_computing_structure_solution 'SHELXT 2014/5 (Sheldrick, 2014)'
_diffrn_ambient_temperature 213(2)
_diffrn_measured_fraction_theta_full 1.000
_diffrn_measured_fraction_theta_max 0.999
_diffrn_measurement_device_type 'Bruker D8 Venture Photon II'
_diffrn_measurement_method 'phi and omega scans'
_diffrn_radiation_type CuK\a
_diffrn_radiation_wavelength 1.54178
_diffrn_reflns_av_R_equivalents 0.0524
_diffrn_reflns_av_unetI/netI 0.0429
_diffrn_reflns_Laue_measured_fraction_full 1.000
_diffrn_reflns_Laue_measured_fraction_max 0.999
_diffrn_reflns_limit_h_max 12
_diffrn_reflns_limit_h_min -12
_diffrn_reflns_limit_k_max 34
_diffrn_reflns_limit_k_min -34
_diffrn_reflns_limit_l_max 19
_diffrn_reflns_limit_l_min -19
_diffrn_reflns_number 55881
_diffrn_reflns_point_group_measured_fraction_full 0.981
_diffrn_reflns_point_group_measured_fraction_max 0.979
_diffrn_reflns_theta_full 67.679
_diffrn_reflns_theta_max 74.572
_diffrn_reflns_theta_min 3.214
_diffrn_source 'micro focus'
_exptl_absorpt_coefficient_mu 9.049
_exptl_absorpt_correction_T_max 0.7538
_exptl_absorpt_correction_T_min 0.3871
_exptl_absorpt_correction_type multi-scan
_exptl_absorpt_process_details
;
 SADABS 2016/2: Krause, L., Herbst-Irmer, R., Sheldrick G.M. & Stalke D.,
 J. Appl. Cryst. 48 (2015) 3-10
;
_exptl_crystal_colour yellow
_exptl_crystal_density_diffrn 1.445
_exptl_crystal_description needle
_exptl_crystal_F_000 1928
_exptl_crystal_size_max 0.38
_exptl_crystal_size_mid 0.03
_exptl_crystal_size_min 0.02
_refine_diff_density_max 1.231
_refine_diff_density_min -0.987
_refine_diff_density_rms 0.093
_refine_ls_abs_structure_details
;
 Flack x determined using 3720 quotients [(I+)-(I-)]/[(I+)+(I-)]
 (Parsons, Flack and Wagner, Acta Cryst. B69 (2013) 249-259).
;
_refine_ls_abs_structure_Flack 0.010(5)
_refine_ls_extinction_method none
_refine_ls_goodness_of_fit_ref 1.095
_refine_ls_hydrogen_treatment constr
_refine_ls_matrix_type full
_refine_ls_number_parameters 487
_refine_ls_number_reflns 9038
_refine_ls_number_restraints 148
_refine_ls_restrained_S_all 1.090
_refine_ls_R_factor_all 0.0317
_refine_ls_R_factor_gt 0.0301
_refine_ls_shift/su_max 0.002
_refine_ls_shift/su_mean 0.000
_refine_ls_structure_factor_coef Fsqd
_refine_ls_weighting_details 'w=1/[\s^2^(Fo^2^)+(0.0467P)^2^+0.6955P] where P=(Fo^2^+2Fc^2^)/3'
_refine_ls_weighting_scheme calc
_refine_ls_wR_factor_gt 0.0779
_refine_ls_wR_factor_ref 0.0790
_reflns_Friedel_coverage 0.889
_reflns_Friedel_fraction_full 0.961
_reflns_Friedel_fraction_max 0.957
_reflns_number_gt 8488
_reflns_number_total 9038
_reflns_threshold_expression 'I > 2\s(I)'
_cod_data_source_file d5sc04772b2.cif
_cod_data_source_block 8_c_sq
_cod_depositor_comments 'Adding full bibliography for 1575823--1575825.cif.'
_cod_database_code 1575823
_shelx_shelxl_version_number 2016/6
_shelx_space_group_comment
;
The symmetry employed for this shelxl refinement is uniquely defined
by the following loop, which should always be used as a source of
symmetry information in preference to the above space-group names.
They are only intended as comments.
;

loop_
_space_group_symop_operation_xyz
'x, y, z'
'-x, -y, z+1/2'
'x+1/2, -y+1/2, z'
'-x+1/2, y+1/2, z+1/2'

loop_
_atom_site_label
_atom_site_type_symbol
_atom_site_fract_x
_atom_site_fract_y
_atom_site_fract_z
_atom_site_U_iso_or_equiv
_atom_site_adp_type
_atom_site_occupancy
_atom_site_site_symmetry_order
_atom_site_calc_flag
_atom_site_refinement_flags_posn
_atom_site_refinement_flags_adp
_atom_site_refinement_flags_occupancy
_atom_site_disorder_assembly
_atom_site_disorder_group
Ir1 Ir 0.71561(2) 0.37528(2) 0.46069(4) 0.02748(8) Uani 1 1 d . . . . .
S1 S 0.86295(16) 0.39129(5) 0.34446(9) 0.0437(3) Uani 1 1 d . . . . .
S2 S 0.63235(16) 0.47849(6) 0.62956(10) 0.0491(4) Uani 1 1 d . . . . .
N1 N 0.9902(5) 0.4751(2) 0.3200(3) 0.0442(11) Uani 1 1 d . . . . .
N2 N 0.8546(4) 0.47216(16) 0.4381(3) 0.0333(9) Uani 1 1 d . . . . .
N3 N 0.7678(4) 0.44956(17) 0.4921(3) 0.0305(8) Uani 1 1 d . . . . .
N4 N 0.8041(5) 0.52642(17) 0.5295(3) 0.0357(9) Uani 1 1 d . . . . .
N5 N 0.8613(4) 0.34231(17) 0.5257(3) 0.0341(9) Uani 1 1 d . . . . .
N6 N 0.5480(5) 0.40037(16) 0.4048(3) 0.0347(9) Uani 1 1 d . . . . .
C1 C 0.9104(5) 0.4496(2) 0.3663(3) 0.0352(11) Uani 1 1 d . . . . .
C2 C 0.7347(5) 0.4833(2) 0.5492(4) 0.0339(11) Uani 1 1 d . . . . .
C3 C 0.8768(5) 0.51803(16) 0.4613(4) 0.0361(9) Uani 1 1 d . . . . .
C4 C 0.9637(7) 0.5473(2) 0.4106(4) 0.0462(13) Uani 1 1 d . . . . .
C5 C 0.9960(8) 0.5965(3) 0.4272(5) 0.0580(17) Uani 1 1 d . . . . .
H5 H 0.957652 0.613655 0.472220 0.070 Uiso 1 1 calc R U . . .
C6 C 1.0852(11) 0.6183(3) 0.3751(7) 0.072(3) Uani 1 1 d . . . . .
H6 H 1.111894 0.650208 0.387018 0.086 Uiso 1 1 calc R U . . .
C7 C 1.1356(9) 0.5949(3) 0.3072(6) 0.069(2) Uani 1 1 d . . . . .
H7 H 1.192413 0.611846 0.271382 0.083 Uiso 1 1 calc R U . . .
C8 C 1.1063(8) 0.5472(3) 0.2890(5) 0.0586(17) Uani 1 1 d . . . . .
H8 H 1.144872 0.531313 0.242685 0.070 Uiso 1 1 calc R U . . .
C9 C 1.0164(6) 0.5223(2) 0.3418(4) 0.0468(13) Uani 1 1 d . . . . .
C10 C 0.7951(5) 0.5715(2) 0.5754(4) 0.0390(12) Uani 1 1 d . . . . .
C11 C 0.6997(9) 0.6039(3) 0.5533(6) 0.067(2) Uani 1 1 d . . . . .
H11 H 0.642118 0.596533 0.509115 0.080 Uiso 1 1 calc R U . . .
C12 C 0.6896(12) 0.6473(4) 0.5966(8) 0.085(3) Uani 1 1 d . . . . .
H12 H 0.623196 0.669159 0.582941 0.103 Uiso 1 1 calc R U . . .
C13 C 0.7758(9) 0.6588(3) 0.6596(6) 0.065(2) Uani 1 1 d . . . . .
H13 H 0.772105 0.689424 0.686072 0.078 Uiso 1 1 calc R U . . .
C14 C 0.8675(9) 0.6256(2) 0.6840(5) 0.0556(18) Uani 1 1 d . . . . .
H14 H 0.922662 0.632544 0.729631 0.067 Uiso 1 1 calc R U . . .
C15 C 0.8786(6) 0.5813(2) 0.6408(4) 0.0426(12) Uani 1 1 d . . . . .
H15 H 0.942122 0.558609 0.656211 0.051 Uiso 1 1 calc R U . . .
C16 C 0.6869(5) 0.30606(19) 0.4219(4) 0.0329(10) Uani 1 1 d . . . . .
C17 C 0.5928(6) 0.2881(2) 0.3680(4) 0.0417(12) Uani 1 1 d . . . . .
H17 H 0.532094 0.309577 0.344640 0.050 Uiso 1 1 calc R U . . .
C18 C 0.5861(7) 0.2391(2) 0.3479(4) 0.0518(15) Uani 1 1 d . . . . .
H18 H 0.522605 0.227915 0.310198 0.062 Uiso 1 1 calc R U . . .
C19 C 0.6720(8) 0.2069(2) 0.3828(5) 0.0509(15) Uani 1 1 d . . . . .
H19 H 0.665377 0.173563 0.370266 0.061 Uiso 1 1 calc R U . . .
C20 C 0.7686(7) 0.2234(2) 0.4365(5) 0.0497(16) Uani 1 1 d . . . . .
H20 H 0.829719 0.201541 0.458461 0.060 Uiso 1 1 calc R U . . .
C21 C 0.7744(5) 0.27260(19) 0.4577(5) 0.0386(10) Uani 1 1 d . . . . .
C22 C 0.8684(5) 0.2932(2) 0.5155(4) 0.0364(11) Uani 1 1 d . . . . .
C23 C 0.9631(6) 0.2673(2) 0.5603(4) 0.0475(14) Uani 1 1 d . . . . .
H23 H 0.971893 0.233648 0.551829 0.057 Uiso 1 1 calc R U . . .
C24 C 1.0426(7) 0.2907(3) 0.6161(5) 0.0525(15) Uani 1 1 d . . . . .
H24 H 1.105078 0.273137 0.646431 0.063 Uiso 1 1 calc R U . . .
C25 C 1.0307(6) 0.3401(3) 0.6277(4) 0.0480(14) Uani 1 1 d . . . . .
H25 H 1.084065 0.356634 0.666297 0.058 Uiso 1 1 calc R U . . .
C26 C 0.9377(6) 0.3650(2) 0.5809(4) 0.0412(12) Uani 1 1 d . . . . .
H26 H 0.928716 0.398768 0.588577 0.049 Uiso 1 1 calc R U . . .
C27 C 0.5892(5) 0.36309(18) 0.5559(3) 0.0293(9) Uani 1 1 d . . . . .
C28 C 0.6130(5) 0.34128(19) 0.6345(3) 0.0340(10) Uani 1 1 d . . . . .
H28 H 0.696371 0.330441 0.647816 0.041 Uiso 1 1 calc R U . . .
C29 C 0.5128(7) 0.3354(3) 0.6938(4) 0.0487(14) Uani 1 1 d . . . . .
H29 H 0.529925 0.321146 0.746781 0.058 Uiso 1 1 calc R U . . .
C30 C 0.3898(7) 0.3505(3) 0.6746(5) 0.0560(17) Uani 1 1 d . . . . .
H30 H 0.323112 0.346294 0.714215 0.067 Uiso 1 1 calc R U . . .
C31 C 0.3645(7) 0.3719(2) 0.5971(5) 0.0505(16) Uani 1 1 d . . . . .
H31 H 0.280943 0.382863 0.584474 0.061 Uiso 1 1 calc R U . . .
C32 C 0.4625(5) 0.37736(18) 0.5377(4) 0.0346(11) Uani 1 1 d . . . . .
C33 C 0.4414(5) 0.39827(17) 0.4541(5) 0.0378(10) Uani 1 1 d . . . . .
C34 C 0.3242(7) 0.4133(3) 0.4216(5) 0.0540(15) Uani 1 1 d . . . . .
H34 H 0.250448 0.412288 0.456101 0.065 Uiso 1 1 calc R U . . .
C35 C 0.3142(8) 0.4298(3) 0.3394(6) 0.062(2) Uani 1 1 d . . . . .
H35 H 0.234971 0.440558 0.317581 0.075 Uiso 1 1 calc R U . . .
C36 C 0.4255(9) 0.4301(3) 0.2890(5) 0.0627(19) Uani 1 1 d . . . . .
H36 H 0.421404 0.439789 0.231888 0.075 Uiso 1 1 calc R U . . .
C37 C 0.5393(7) 0.4163(2) 0.3240(4) 0.0475(14) Uani 1 1 d . . . . .
H37 H 0.614360 0.417885 0.290809 0.057 Uiso 1 1 calc R U . . .
Cl1 Cl 0.1208(3) 0.47588(11) 0.5976(3) 0.1006(9) Uani 0.7 1 d D U P A 1
Cl2 Cl 0.2746(9) 0.5630(3) 0.6168(8) 0.159(3) Uani 0.7 1 d D U P A 1
C38 C 0.2772(18) 0.5016(7) 0.596(3) 0.137(10) Uani 0.7 1 d D U P A 1
H38A H 0.330936 0.485204 0.638366 0.165 Uiso 0.7 1 calc R U P A 1
H38B H 0.316010 0.496077 0.540108 0.165 Uiso 0.7 1 calc R U P A 1
Cl1A Cl 0.1208(3) 0.47588(11) 0.5976(3) 0.1006(9) Uani 0.3 1 d D U P B 2
Cl2A Cl 0.2836(18) 0.5503(7) 0.5517(15) 0.144(6) Uani 0.3 1 d D U P B 2
C38A C 0.238(4) 0.5150(15) 0.642(2) 0.091(9) Uani 0.3 1 d D U P B 2
H38C H 0.310944 0.496694 0.665249 0.109 Uiso 0.3 1 calc R U P B 2
H38D H 0.201074 0.535450 0.687069 0.109 Uiso 0.3 1 calc R U P B 2
Cl3 Cl 0.6398(5) 0.54716(16) 0.3280(3) 0.1321(14) Uani 1 1 d D U . . .
Cl4 Cl 0.4411(5) 0.6114(3) 0.4003(3) 0.162(2) Uani 1 1 d D U . . .
C39 C 0.4764(13) 0.5594(5) 0.3306(10) 0.122(4) Uani 1 1 d D U . . .
H39A H 0.430161 0.530613 0.351042 0.147 Uiso 1 1 calc R U . . .
H39B H 0.446118 0.566534 0.273027 0.147 Uiso 1 1 calc R U . . .

loop_
_atom_site_aniso_label
_atom_site_aniso_U_11
_atom_site_aniso_U_22
_atom_site_aniso_U_33
_atom_site_aniso_U_23
_atom_site_aniso_U_13
_atom_site_aniso_U_12
Ir1 0.02941(12) 0.02481(11) 0.02820(11) -0.00216(8) 0.00043(11) 0.00115(6)
S1 0.0533(8) 0.0395(6) 0.0382(6) -0.0074(5) 0.0158(6) -0.0010(6)
S2 0.0576(9) 0.0456(7) 0.0440(7) -0.0158(6) 0.0200(7) -0.0099(6)
N1 0.042(3) 0.050(3) 0.041(2) 0.002(2) 0.012(2) 0.000(2)
N2 0.038(2) 0.0305(18) 0.031(2) 0.0004(14) 0.0082(16) 0.0017(17)
N3 0.029(2) 0.031(2) 0.0318(19) -0.0031(16) 0.0037(15) -0.0045(16)
N4 0.040(2) 0.031(2) 0.036(2) -0.0023(18) -0.0026(18) -0.0020(18)
N5 0.0259(19) 0.036(2) 0.040(2) -0.0024(17) 0.0035(17) 0.0059(17)
N6 0.040(2) 0.032(2) 0.033(2) 0.0025(16) -0.0059(17) 0.0052(17)
C1 0.033(3) 0.040(3) 0.033(2) 0.000(2) 0.009(2) -0.001(2)
C2 0.035(3) 0.030(2) 0.036(3) -0.001(2) -0.007(2) 0.003(2)
C3 0.040(2) 0.033(2) 0.036(2) 0.003(3) 0.002(3) -0.0026(17)
C4 0.051(3) 0.037(3) 0.051(3) 0.009(2) -0.003(3) -0.012(2)
C5 0.067(5) 0.042(3) 0.065(4) 0.006(3) 0.007(3) -0.012(3)
C6 0.089(7) 0.056(4) 0.070(5) 0.005(4) -0.001(5) -0.034(4)
C7 0.068(5) 0.071(5) 0.068(5) 0.027(4) -0.005(4) -0.029(4)
C8 0.052(4) 0.069(4) 0.054(4) 0.010(3) 0.011(3) -0.013(3)
C9 0.046(3) 0.055(3) 0.039(3) 0.012(3) 0.005(2) -0.011(3)
C10 0.043(3) 0.031(3) 0.043(3) -0.001(2) -0.004(2) 0.000(2)
C11 0.074(5) 0.051(4) 0.074(5) -0.021(4) -0.043(4) 0.014(3)
C12 0.104(7) 0.057(5) 0.095(7) -0.032(5) -0.049(6) 0.041(5)
C13 0.085(6) 0.039(4) 0.070(5) -0.019(3) -0.029(4) 0.015(3)
C14 0.070(5) 0.046(4) 0.050(4) -0.010(3) -0.021(4) -0.004(3)
C15 0.044(3) 0.037(3) 0.047(3) -0.001(2) -0.009(2) -0.001(2)
C16 0.033(2) 0.032(2) 0.034(2) -0.002(2) -0.003(2) 0.000(2)
C17 0.044(3) 0.039(3) 0.043(3) -0.006(2) -0.010(2) 0.000(2)
C18 0.058(4) 0.047(3) 0.050(3) -0.011(3) -0.012(3) -0.004(3)
C19 0.064(4) 0.031(3) 0.058(4) -0.015(2) -0.004(3) 0.002(3)
C20 0.058(4) 0.034(3) 0.057(4) -0.005(2) 0.000(3) 0.008(2)
C21 0.045(3) 0.031(2) 0.040(2) -0.006(3) -0.004(3) 0.0028(17)
C22 0.031(2) 0.038(3) 0.040(3) -0.003(2) -0.001(2) 0.004(2)
C23 0.048(3) 0.043(3) 0.052(3) -0.003(3) -0.004(3) 0.011(2)
C24 0.041(3) 0.061(4) 0.056(4) -0.002(3) -0.010(3) 0.016(3)
C25 0.035(3) 0.059(4) 0.050(3) 0.000(3) -0.010(3) -0.003(3)
C26 0.026(3) 0.044(3) 0.054(3) -0.001(3) -0.004(2) 0.003(2)
C27 0.029(2) 0.028(2) 0.031(2) -0.0027(18) -0.0027(19) -0.0026(19)
C28 0.034(3) 0.037(2) 0.032(2) 0.001(2) -0.001(2) -0.0014(19)
C29 0.053(4) 0.057(3) 0.036(3) 0.007(3) 0.004(3) -0.009(3)
C30 0.046(4) 0.068(4) 0.055(4) 0.001(3) 0.018(3) -0.004(3)
C31 0.031(3) 0.058(4) 0.063(4) -0.005(3) 0.004(3) 0.001(2)
C32 0.025(2) 0.033(3) 0.046(3) -0.0044(19) -0.001(2) 0.0005(17)
C33 0.031(2) 0.033(2) 0.049(3) -0.004(3) -0.005(3) 0.0023(17)
C34 0.044(3) 0.047(3) 0.071(4) 0.001(3) -0.013(3) 0.005(3)
C35 0.053(4) 0.054(4) 0.080(5) 0.010(4) -0.033(4) 0.008(3)
C36 0.077(5) 0.051(4) 0.060(4) 0.011(3) -0.022(4) 0.005(4)
C37 0.065(4) 0.039(3) 0.038(3) 0.012(2) -0.011(3) 0.002(3)
Cl1 0.0680(13) 0.0776(14) 0.156(3) -0.0131(16) 0.0067(15) 0.0071(11)
Cl2 0.176(7) 0.106(4) 0.194(9) -0.060(5) -0.031(6) -0.012(4)
C38 0.107(13) 0.095(11) 0.21(3) -0.037(16) -0.005(15) -0.023(10)
Cl1A 0.0680(13) 0.0776(14) 0.156(3) -0.0131(16) 0.0067(15) 0.0071(11)
Cl2A 0.178(15) 0.108(10) 0.147(13) 0.057(10) 0.015(10) -0.020(9)
C38A 0.09(2) 0.10(2) 0.076(19) 0.023(16) -0.030(16) -0.004(15)
Cl3 0.151(3) 0.124(3) 0.122(3) 0.005(2) -0.061(2) 0.034(2)
Cl4 0.123(3) 0.272(7) 0.092(3) -0.034(3) -0.039(2) 0.032(4)
C39 0.132(9) 0.115(9) 0.120(10) 0.026(7) -0.058(8) -0.026(8)

loop_
_atom_type_symbol
_atom_type_description
_atom_type_scat_dispersion_real
_atom_type_scat_dispersion_imag
_atom_type_scat_source
C C 0.0181 0.0091 'International Tables Vol C Tables 4.2.6.8 and 6.1.1.4'
H H 0.0000 0.0000 'International Tables Vol C Tables 4.2.6.8 and 6.1.1.4'
Ir Ir -4.7710 6.5667 'International Tables Vol C Tables 4.2.6.8 and 6.1.1.4'
N N 0.0311 0.0180 'International Tables Vol C Tables 4.2.6.8 and 6.1.1.4'
S S 0.3331 0.5567 'International Tables Vol C Tables 4.2.6.8 and 6.1.1.4'
Cl Cl 0.3639 0.7018 'International Tables Vol C Tables 4.2.6.8 and 6.1.1.4'

loop_
_geom_angle_atom_site_label_1
_geom_angle_atom_site_label_2
_geom_angle_atom_site_label_3
_geom_angle
_geom_angle_site_symmetry_1
_geom_angle_site_symmetry_3
_geom_angle_publ_flag
C16 Ir1 C27 88.4(2) . . ?
C16 Ir1 N5 80.9(2) . . ?
C27 Ir1 N5 92.03(19) . . ?
C16 Ir1 N6 93.5(2) . . ?
C27 Ir1 N6 79.89(19) . . ?
N5 Ir1 N6 170.38(18) . . ?
C16 Ir1 N3 172.8(2) . . ?
C27 Ir1 N3 98.57(18) . . ?
N5 Ir1 N3 96.79(18) . . ?
N6 Ir1 N3 89.64(17) . . ?
C16 Ir1 S1 92.05(17) . . ?
C27 Ir1 S1 178.43(15) . . ?
N5 Ir1 S1 89.52(13) . . ?
N6 Ir1 S1 98.58(14) . . ?
N3 Ir1 S1 81.02(12) . . ?
C1 S1 Ir1 101.52(18) . . ?
C1 N1 C9 119.5(5) . . ?
C3 N2 N3 111.6(4) . . ?
C3 N2 C1 124.2(5) . . ?
N3 N2 C1 124.1(4) . . ?
C2 N3 N2 105.6(4) . . ?
C2 N3 Ir1 137.9(4) . . ?
N2 N3 Ir1 116.4(3) . . ?
C3 N4 C2 108.6(4) . . ?
C3 N4 C10 126.2(5) . . ?
C2 N4 C10 125.2(5) . . ?
C26 N5 C22 120.6(5) . . ?
C26 N5 Ir1 124.1(4) . . ?
C22 N5 Ir1 114.9(4) . . ?
C37 N6 C33 120.0(5) . . ?
C37 N6 Ir1 124.5(4) . . ?
C33 N6 Ir1 115.5(4) . . ?
N1 C1 N2 118.2(5) . . ?
N1 C1 S1 124.8(4) . . ?
N2 C1 S1 116.9(4) . . ?
N3 C2 N4 107.6(5) . . ?
N3 C2 S2 128.5(4) . . ?
N4 C2 S2 124.0(4) . . ?
N2 C3 N4 106.7(4) . . ?
N2 C3 C4 118.8(6) . . ?
N4 C3 C4 134.5(5) . . ?
C9 C4 C5 121.3(6) . . ?
C9 C4 C3 113.6(5) . . ?
C5 C4 C3 125.1(7) . . ?
C6 C5 C4 117.6(8) . . ?
C6 C5 H5 121.2 . . ?
C4 C5 H5 121.2 . . ?
C7 C6 C5 121.8(8) . . ?
C7 C6 H6 119.1 . . ?
C5 C6 H6 119.1 . . ?
C6 C7 C8 122.1(7) . . ?
C6 C7 H7 119.0 . . ?
C8 C7 H7 119.0 . . ?
C7 C8 C9 118.7(8) . . ?
C7 C8 H8 120.7 . . ?
C9 C8 H8 120.7 . . ?
N1 C9 C4 125.6(5) . . ?
N1 C9 C8 116.0(6) . . ?
C4 C9 C8 118.4(6) . . ?
C15 C10 C11 121.2(6) . . ?
C15 C10 N4 120.3(5) . . ?
C11 C10 N4 118.5(6) . . ?
C10 C11 C12 119.3(7) . . ?
C10 C11 H11 120.4 . . ?
C12 C11 H11 120.4 . . ?
C13 C12 C11 120.5(7) . . ?
C13 C12 H12 119.7 . . ?
C11 C12 H12 119.7 . . ?
C12 C13 C14 120.0(7) . . ?
C12 C13 H13 120.0 . . ?
C14 C13 H13 120.0 . . ?
C13 C14 C15 120.0(7) . . ?
C13 C14 H14 120.0 . . ?
C15 C14 H14 120.0 . . ?
C10 C15 C14 118.8(6) . . ?
C10 C15 H15 120.6 . . ?
C14 C15 H15 120.6 . . ?
C17 C16 C21 117.8(5) . . ?
C17 C16 Ir1 128.7(4) . . ?
C21 C16 Ir1 113.5(4) . . ?
C18 C17 C16 121.5(6) . . ?
C18 C17 H17 119.3 . . ?
C16 C17 H17 119.3 . . ?
C19 C18 C17 120.2(6) . . ?
C19 C18 H18 119.9 . . ?
C17 C18 H18 119.9 . . ?
C18 C19 C20 120.2(6) . . ?
C18 C19 H19 119.9 . . ?
C20 C19 H19 119.9 . . ?
C19 C20 C21 119.6(6) . . ?
C19 C20 H20 120.2 . . ?
C21 C20 H20 120.2 . . ?
C20 C21 C16 120.6(6) . . ?
C20 C21 C22 123.9(6) . . ?
C16 C21 C22 115.4(5) . . ?
N5 C22 C23 118.7(5) . . ?
N5 C22 C21 115.2(5) . . ?
C23 C22 C21 126.1(5) . . ?
C24 C23 C22 120.5(6) . . ?
C24 C23 H23 119.7 . . ?
C22 C23 H23 119.7 . . ?
C23 C24 C25 119.7(6) . . ?
C23 C24 H24 120.1 . . ?
C25 C24 H24 120.1 . . ?
C24 C25 C26 118.5(6) . . ?
C24 C25 H25 120.8 . . ?
C26 C25 H25 120.8 . . ?
N5 C26 C25 121.8(6) . . ?
N5 C26 H26 119.1 . . ?
C25 C26 H26 119.1 . . ?
C28 C27 C32 117.8(5) . . ?
C28 C27 Ir1 127.9(4) . . ?
C32 C27 Ir1 114.3(4) . . ?
C27 C28 C29 120.4(5) . . ?
C27 C28 H28 119.8 . . ?
C29 C28 H28 119.8 . . ?
C30 C29 C28 120.4(6) . . ?
C30 C29 H29 119.8 . . ?
C28 C29 H29 119.8 . . ?
C29 C30 C31 120.0(6) . . ?
C29 C30 H30 120.0 . . ?
C31 C30 H30 120.0 . . ?
C30 C31 C32 120.1(6) . . ?
C30 C31 H31 119.9 . . ?
C32 C31 H31 119.9 . . ?
C31 C32 C27 121.3(6) . . ?
C31 C32 C33 122.8(6) . . ?
C27 C32 C33 115.9(5) . . ?
N6 C33 C34 119.6(6) . . ?
N6 C33 C32 114.4(4) . . ?
C34 C33 C32 125.9(6) . . ?
C35 C34 C33 120.9(8) . . ?
C35 C34 H34 119.6 . . ?
C33 C34 H34 119.6 . . ?
C34 C35 C36 118.2(7) . . ?
C34 C35 H35 120.9 . . ?
C36 C35 H35 120.9 . . ?
C37 C36 C35 119.1(7) . . ?
C37 C36 H36 120.4 . . ?
C35 C36 H36 120.4 . . ?
N6 C37 C36 122.1(7) . . ?
N6 C37 H37 118.9 . . ?
C36 C37 H37 118.9 . . ?
Cl2 C38 Cl1 112.0(12) . . ?
Cl2 C38 H38A 109.2 . . ?
Cl1 C38 H38A 109.2 . . ?
Cl2 C38 H38B 109.2 . . ?
Cl1 C38 H38B 109.2 . . ?
H38A C38 H38B 107.9 . . ?
Cl1A C38A Cl2A 101.2(15) . . ?
Cl1A C38A H38C 111.5 . . ?
Cl2A C38A H38C 111.5 . . ?
Cl1A C38A H38D 111.5 . . ?
Cl2A C38A H38D 111.5 . . ?
H38C C38A H38D 109.3 . . ?
Cl3 C39 Cl4 111.1(7) . . ?
Cl3 C39 H39A 109.4 . . ?
Cl4 C39 H39A 109.4 . . ?
Cl3 C39 H39B 109.4 . . ?
Cl4 C39 H39B 109.4 . . ?
H39A C39 H39B 108.0 . . ?

loop_
_geom_bond_atom_site_label_1
_geom_bond_atom_site_label_2
_geom_bond_distance
_geom_bond_site_symmetry_2
_geom_bond_publ_flag
Ir1 C16 2.021(5) . ?
Ir1 C27 2.022(5) . ?
Ir1 N5 2.040(4) . ?
Ir1 N6 2.070(5) . ?
Ir1 N3 2.171(4) . ?
Ir1 S1 2.4274(14) . ?
S1 C1 1.714(6) . ?
S2 C2 1.660(6) . ?
N1 C1 1.307(7) . ?
N1 C9 1.372(9) . ?
N2 C3 1.333(7) . ?
N2 N3 1.386(6) . ?
N2 C1 1.415(7) . ?
N3 C2 1.338(7) . ?
N4 C3 1.334(8) . ?
N4 C2 1.421(8) . ?
N4 C10 1.439(8) . ?
N5 C26 1.334(8) . ?
N5 C22 1.361(7) . ?
N6 C37 1.351(7) . ?
N6 C33 1.354(8) . ?
C3 C4 1.449(8) . ?
C4 C9 1.395(10) . ?
C4 C5 1.420(9) . ?
C5 C6 1.375(12) . ?
C5 H5 0.9400 . ?
C6 C7 1.353(16) . ?
C6 H6 0.9400 . ?
C7 C8 1.379(13) . ?
C7 H7 0.9400 . ?
C8 C9 1.425(9) . ?
C8 H8 0.9400 . ?
C10 C15 1.373(9) . ?
C10 C11 1.377(10) . ?
C11 C12 1.378(12) . ?
C11 H11 0.9400 . ?
C12 C13 1.375(12) . ?
C12 H12 0.9400 . ?
C13 C14 1.375(11) . ?
C13 H13 0.9400 . ?
C14 C15 1.400(9) . ?
C14 H14 0.9400 . ?
C15 H15 0.9400 . ?
C16 C17 1.387(8) . ?
C16 C21 1.411(8) . ?
C17 C18 1.385(9) . ?
C17 H17 0.9400 . ?
C18 C19 1.372(10) . ?
C18 H18 0.9400 . ?
C19 C20 1.390(11) . ?
C19 H19 0.9400 . ?
C20 C21 1.395(8) . ?
C20 H20 0.9400 . ?
C21 C22 1.451(8) . ?
C22 C23 1.405(8) . ?
C23 C24 1.368(10) . ?
C23 H23 0.9400 . ?
C24 C25 1.375(10) . ?
C24 H24 0.9400 . ?
C25 C26 1.396(9) . ?
C25 H25 0.9400 . ?
C26 H26 0.9400 . ?
C27 C28 1.398(7) . ?
C27 C32 1.404(8) . ?
C28 C29 1.408(8) . ?
C28 H28 0.9400 . ?
C29 C30 1.377(11) . ?
C29 H29 0.9400 . ?
C30 C31 1.381(12) . ?
C30 H30 0.9400 . ?
C31 C32 1.391(10) . ?
C31 H31 0.9400 . ?
C32 C33 1.454(10) . ?
C33 C34 1.385(9) . ?
C34 C35 1.376(12) . ?
C34 H34 0.9400 . ?
C35 C36 1.402(14) . ?
C35 H35 0.9400 . ?
C36 C37 1.358(11) . ?
C36 H36 0.9400 . ?
C37 H37 0.9400 . ?
Cl1 C38 1.772(18) . ?
Cl2 C38 1.721(19) . ?
C38 H38A 0.9800 . ?
C38 H38B 0.9800 . ?
Cl1A C38A 1.77(2) . ?
Cl2A C38A 1.79(2) . ?
C38A H38C 0.9800 . ?
C38A H38D 0.9800 . ?
Cl3 C39 1.731(14) . ?
Cl4 C39 1.840(16) . ?
C39 H39A 0.9800 . ?
C39 H39B 0.9800 . ?
